data_4083725
loop_
_publ_author_name
'Khozeimeh Sarbisheh, Elaheh'
'Green, Jennifer C.'
'M\"uller, Jens'

_publ_section_title
;
 Isomerization of an Enantiomerically Pure Phosphorus-Bridged
 [1]Ferrocenophane
;
_journal_name_full Organometallics
_journal_page_first 140623081557009
_journal_paper_doi 10.1021/om500424m
_journal_year 2014
_chemical_formula_moiety 'C24 H37 Fe P'
_chemical_formula_sum 'C24 H37 Fe P'
_chemical_formula_weight 412.35
_chemical_name_systematic
;
 ?
;
_space_group_crystal_system monoclinic
_space_group_IT_number 14
_space_group_name_Hall '-P 2ybc'
_space_group_name_H-M_alt 'P 1 21/c 1'
_symmetry_space_group_name_Hall '-P 2ybc'
_symmetry_space_group_name_H-M 'P 1 21/c 1'
_atom_sites_solution_hydrogens geom
_audit_creation_method SHELXL-2012
_cell_angle_alpha 90
_cell_angle_beta 91.71(3)
_cell_angle_gamma 90
_cell_formula_units_Z 8
_cell_length_a 24.975(5)
_cell_length_b 17.250(4)
_cell_length_c 10.277(2)
_cell_measurement_reflns_used 76599
_cell_measurement_temperature 100(2)
_cell_measurement_theta_max 27.334
_cell_measurement_theta_min 0.790
_cell_volume 4425.6(16)
_computing_cell_refinement '<i>XDS</i> (Kabsch, W. Acta Cryst. D66, 125-132 (2010))'
_computing_data_collection
;<i>MXDC</i>, Macromolecular Crystallography Data Collector (Canadian 
Light Source, 2007)
;
_computing_data_reduction '<i>SAINT</i> (Bruker, 2008)'
_computing_molecular_graphics
; <i>CAMERON</i> (Watkin et al., 1993) &
SHELXTL (Sheldrick, 2008)
;
_computing_publication_material
;
;
_computing_structure_refinement 'SHELXL-2012 (Sheldrick, 2012)''
_computing_structure_solution ' <i>SIR-2004</i> (Burla et al., 2005)'
_diffrn_ambient_temperature 100(2)
_diffrn_detector_area_resol_mean 13.8
_diffrn_measured_fraction_theta_full 0.999
_diffrn_measured_fraction_theta_max 0.997
_diffrn_measurement_device_type
; 300mm 16K Rayonix MX300 HE CCD detector with
  an ACCEL MD2 microdiffractometer and mini-kappa goniometer
;
_diffrn_measurement_method 'CCD rotation images, \w scans'
_diffrn_radiation_monochromator 'double crystal Si(111)'
_diffrn_radiation_source 'Beamline 08B1-1 at the CLS'
_diffrn_radiation_type Synchrotron
_diffrn_radiation_wavelength 0.68878
_diffrn_reflns_av_R_equivalents 0.0274
_diffrn_reflns_av_unetI/netI 0.0161
_diffrn_reflns_Laue_measured_fraction_full 0.999
_diffrn_reflns_Laue_measured_fraction_max 0.997
_diffrn_reflns_limit_h_max 33
_diffrn_reflns_limit_h_min -30
_diffrn_reflns_limit_k_max 23
_diffrn_reflns_limit_k_min -23
_diffrn_reflns_limit_l_max 13
_diffrn_reflns_limit_l_min -13
_diffrn_reflns_number 76599
_diffrn_reflns_point_group_measured_fraction_full 0.999
_diffrn_reflns_point_group_measured_fraction_max 0.997
_diffrn_reflns_theta_full 24.410
_diffrn_reflns_theta_max 27.334
_diffrn_reflns_theta_min 0.790
_exptl_absorpt_coefficient_mu 0.706
_exptl_absorpt_correction_T_max 0.939
_exptl_absorpt_correction_T_min 0.920
_exptl_absorpt_correction_type multi-scan
_exptl_absorpt_process_details
; XSCALE (Part of the XDS software; Kabsch, W. 
 Acta Cryst. D66, 125-132 (2010)
;
_exptl_crystal_colour red
_exptl_crystal_density_diffrn 1.238
_exptl_crystal_density_meas ?
_exptl_crystal_description plate
_exptl_crystal_F_000 1776
_exptl_crystal_size_max 0.120
_exptl_crystal_size_mid 0.110
_exptl_crystal_size_min 0.090
_refine_diff_density_max 0.813
_refine_diff_density_min -0.840
_refine_diff_density_rms 0.077
_refine_ls_extinction_method none
_refine_ls_goodness_of_fit_ref 1.028
_refine_ls_hydrogen_treatment constr
_refine_ls_matrix_type full
_refine_ls_number_parameters 483
_refine_ls_number_reflns 10955
_refine_ls_number_restraints 0
_refine_ls_restrained_S_all 1.028
_refine_ls_R_factor_all 0.0385
_refine_ls_R_factor_gt 0.0341
_refine_ls_shift/su_max 0.002
_refine_ls_shift/su_mean 0.000
_refine_ls_structure_factor_coef Fsqd
_refine_ls_weighting_details
;
 w=1/[\s^2^(Fo^2^)+(0.0519P)^2^+3.1274P]
 where P=(Fo^2^+2Fc^2^)/3
;
_refine_ls_weighting_scheme calc
_refine_ls_wR_factor_gt 0.0904
_refine_ls_wR_factor_ref 0.0930
_reflns_Friedel_coverage 0.000
_reflns_number_gt 9752
_reflns_number_total 10955
_reflns_threshold_expression 'I > 2\s(I)'
_cod_data_source_file om500424m_si_003.cif
_cod_data_source_block ek0290
_cod_depositor_comments
;
The following automatic conversions were performed:

'_exptl_crystal_density_meas' value 'not measured' was changed to '?'
- the value is perceived as not measured.

Automatic conversion script
Id: cif_fix_values 3008 2015-01-20 13:52:24Z robertas 
;
_cod_original_cell_volume 4425.5(16)
_cod_database_code 4083725
_shelx_space_group_comment
;
The symmetry employed for this shelxl refinement is uniquely defined
by the following loop, which should always be used as a source of
symmetry information in preference to the above space-group names.
They are only intended as comments.
;
_shelx_estimated_absorpt_t_min 0.920
_shelx_estimated_absorpt_t_max 0.939
_shelxl_version_number 2012-9

loop_
_space_group_symop_operation_xyz
'x, y, z'
'-x, y+1/2, -z+1/2'
'-x, -y, -z'
'x, -y-1/2, z-1/2'

loop_
_atom_site_label
_atom_site_type_symbol
_atom_site_fract_x
_atom_site_fract_y
_atom_site_fract_z
_atom_site_U_iso_or_equiv
_atom_site_adp_type
_atom_site_occupancy
_atom_site_site_symmetry_order
_atom_site_calc_flag
_atom_site_refinement_flags_posn
_atom_site_refinement_flags_adp
Fe1 Fe 0.42907(2) 0.61089(2) 0.09765(2) 0.00688(6) Uani 1 1 d . .
Fe2 Fe 0.07574(2) 0.38853(2) 0.42608(2) 0.00680(6) Uani 1 1 d . .
P1 P 0.32245(2) 0.60509(2) 0.15352(3) 0.00945(8) Uani 1 1 d . .
P2 P 0.18353(2) 0.39797(2) 0.37970(3) 0.00948(8) Uani 1 1 d . .
C1 C 0.36013(5) 0.60366(8) -0.00112(13) 0.0104(2) Uani 1 1 d . .
C2 C 0.39006(5) 0.53247(8) -0.02263(12) 0.0101(2) Uani 1 1 d . .
C3 C 0.44032(5) 0.55231(8) -0.07855(12) 0.0114(2) Uani 1 1 d . .
H3 H 0.4701 0.5153 -0.0962 0.014 Uiso 1 1 calc R U
C4 C 0.44192(6) 0.63405(8) -0.09741(13) 0.0127(3) Uani 1 1 d . .
H4 H 0.4725 0.6642 -0.1324 0.015 Uiso 1 1 calc R U
C5 C 0.39290(6) 0.66586(8) -0.05175(13) 0.0124(3) Uani 1 1 d . .
H5 H 0.3830 0.7220 -0.0534 0.015 Uiso 1 1 calc R U
C6 C 0.38265(5) 0.63694(7) 0.24804(12) 0.0090(2) Uani 1 1 d . .
C7 C 0.41813(5) 0.57339(8) 0.28684(12) 0.0091(2) Uani 1 1 d . .
C8 C 0.47208(5) 0.59931(8) 0.27399(13) 0.0111(2) Uani 1 1 d . .
H8 H 0.5048 0.5666 0.2883 0.013 Uiso 1 1 calc R U
C9 C 0.47174(5) 0.67784(8) 0.23101(13) 0.0120(3) Uani 1 1 d . .
H9 H 0.5039 0.7102 0.2129 0.014 Uiso 1 1 calc R U
C10 C 0.41726(5) 0.70151(7) 0.21603(13) 0.0112(2) Uani 1 1 d . .
H10 H 0.4048 0.7541 0.1876 0.013 Uiso 1 1 calc R U
C11 C 0.36928(5) 0.45139(8) -0.00554(14) 0.0128(3) Uani 1 1 d . .
H11 H 0.3446 0.4513 0.0692 0.015 Uiso 1 1 calc R U
C12 C 0.41453(6) 0.39398(8) 0.02438(15) 0.0160(3) Uani 1 1 d . .
H12A H 0.4358 0.3874 -0.0546 0.019 Uiso 1 1 calc R U
H12B H 0.4385 0.4161 0.0934 0.019 Uiso 1 1 calc R U
C13 C 0.39534(7) 0.31454(9) 0.06839(19) 0.0260(4) Uani 1 1 d . .
H13A H 0.4262 0.2831 0.0964 0.039 Uiso 1 1 calc R U
H13B H 0.3762 0.2887 -0.0041 0.039 Uiso 1 1 calc R U
H13C H 0.3712 0.3208 0.1412 0.039 Uiso 1 1 calc R U
C14 C 0.33710(6) 0.42774(9) -0.12911(16) 0.0219(3) Uani 1 1 d . .
H14A H 0.3600 0.4347 -0.2053 0.026 Uiso 1 1 calc R U
H14B H 0.3281 0.3720 -0.1232 0.026 Uiso 1 1 calc R U
C15 C 0.28563(7) 0.47370(11) -0.1515(2) 0.0344(4) Uani 1 1 d . .
H15A H 0.2662 0.4535 -0.2284 0.052 Uiso 1 1 calc R U
H15B H 0.2944 0.5284 -0.1652 0.052 Uiso 1 1 calc R U
H15C H 0.2633 0.4688 -0.0752 0.052 Uiso 1 1 calc R U
C16 C 0.39974(5) 0.49822(8) 0.34763(13) 0.0127(3) Uani 1 1 d . .
H16 H 0.3754 0.4716 0.2828 0.015 Uiso 1 1 calc R U
C17 C 0.44702(6) 0.44435(8) 0.37745(14) 0.0156(3) Uani 1 1 d . .
H17A H 0.4715 0.4700 0.4415 0.019 Uiso 1 1 calc R U
H17B H 0.4669 0.4364 0.2967 0.019 Uiso 1 1 calc R U
C18 C 0.43120(8) 0.36527(10) 0.43107(19) 0.0290(4) Uani 1 1 d . .
H18A H 0.4633 0.3333 0.4445 0.043 Uiso 1 1 calc R U
H18B H 0.4065 0.3396 0.3689 0.043 Uiso 1 1 calc R U
H18C H 0.4136 0.3722 0.5142 0.043 Uiso 1 1 calc R U
C19 C 0.36636(6) 0.51760(9) 0.46897(14) 0.0183(3) Uani 1 1 d . .
H19A H 0.3344 0.5476 0.4401 0.022 Uiso 1 1 calc R U
H19B H 0.3537 0.4685 0.5072 0.022 Uiso 1 1 calc R U
C20 C 0.39624(7) 0.56312(11) 0.57386(15) 0.0245(3) Uani 1 1 d . .
H20A H 0.3720 0.5749 0.6445 0.037 Uiso 1 1 calc R U
H20B H 0.4096 0.6116 0.5370 0.037 Uiso 1 1 calc R U
H20C H 0.4265 0.5323 0.6081 0.037 Uiso 1 1 calc R U
C21 C 0.27321(5) 0.68628(8) 0.14792(14) 0.0151(3) Uani 1 1 d . .
C22 C 0.24055(7) 0.67682(10) 0.27214(17) 0.0267(4) Uani 1 1 d . .
H22A H 0.2128 0.7169 0.2741 0.040 Uiso 1 1 calc R U
H22B H 0.2644 0.6820 0.3490 0.040 Uiso 1 1 calc R U
H22C H 0.2237 0.6255 0.2722 0.040 Uiso 1 1 calc R U
C23 C 0.23709(6) 0.66969(10) 0.02915(16) 0.0228(3) Uani 1 1 d . .
H23A H 0.2076 0.7073 0.0254 0.034 Uiso 1 1 calc R U
H23B H 0.2225 0.6172 0.0355 0.034 Uiso 1 1 calc R U
H23C H 0.2579 0.6740 -0.0498 0.034 Uiso 1 1 calc R U
C24 C 0.29565(6) 0.76851(8) 0.14214(17) 0.0203(3) Uani 1 1 d . .
H24A H 0.2660 0.8057 0.1363 0.030 Uiso 1 1 calc R U
H24B H 0.3178 0.7737 0.0655 0.030 Uiso 1 1 calc R U
H24C H 0.3176 0.7788 0.2209 0.030 Uiso 1 1 calc R U
C31 C 0.12568(5) 0.35745(7) 0.28538(12) 0.0096(2) Uani 1 1 d . .
C32 C 0.08868(5) 0.41566(7) 0.23327(12) 0.0094(2) Uani 1 1 d . .
C33 C 0.03545(6) 0.38644(8) 0.24557(13) 0.0119(3) Uani 1 1 d . .
H33 H 0.0018 0.4155 0.2228 0.014 Uiso 1 1 calc R U
C34 C 0.03802(6) 0.31075(8) 0.30134(13) 0.0133(3) Uani 1 1 d . .
H34 H 0.0068 0.2772 0.3220 0.016 Uiso 1 1 calc R U
C35 C 0.09279(6) 0.29230(7) 0.32484(13) 0.0120(3) Uani 1 1 d . .
H35 H 0.1066 0.2426 0.3631 0.014 Uiso 1 1 calc R U
C36 C 0.14263(5) 0.40849(8) 0.52872(12) 0.0092(2) Uani 1 1 d . .
C37 C 0.10956(5) 0.47809(7) 0.53244(12) 0.0083(2) Uani 1 1 d . .
C38 C 0.05944(5) 0.45790(8) 0.58866(12) 0.0100(2) Uani 1 1 d . .
H38 H 0.0279 0.4932 0.5965 0.012 Uiso 1 1 calc R U
C39 C 0.06072(6) 0.37790(8) 0.62328(13) 0.0117(2) Uani 1 1 d . .
H39 H 0.0308 0.3478 0.6618 0.014 Uiso 1 1 calc R U
C40 C 0.11166(5) 0.34762(8) 0.58839(12) 0.0116(2) Uani 1 1 d . .
H40 H 0.1239 0.2929 0.6022 0.014 Uiso 1 1 calc R U
C41 C 0.10479(6) 0.48908(8) 0.16389(12) 0.0116(2) Uani 1 1 d . .
H41 H 0.1290 0.5189 0.2247 0.014 Uiso 1 1 calc R U
C42 C 0.05618(6) 0.53991(9) 0.13217(15) 0.0189(3) Uani 1 1 d . .
H42A H 0.0371 0.5502 0.2135 0.023 Uiso 1 1 calc R U
H42B H 0.0314 0.5111 0.0728 0.023 Uiso 1 1 calc R U
C43 C 0.06985(8) 0.61727(10) 0.06913(19) 0.0301(4) Uani 1 1 d . .
H43A H 0.0372 0.6484 0.0579 0.045 Uiso 1 1 calc R U
H43B H 0.0853 0.6079 -0.0160 0.045 Uiso 1 1 calc R U
H43C H 0.0958 0.6452 0.1250 0.045 Uiso 1 1 calc R U
C44 C 0.13743(6) 0.46765(8) 0.04287(14) 0.0159(3) Uani 1 1 d . .
H44A H 0.1507 0.5160 0.0030 0.019 Uiso 1 1 calc R U
H44B H 0.1690 0.4368 0.0718 0.019 Uiso 1 1 calc R U
C45 C 0.10625(8) 0.42227(10) -0.05939(15) 0.0253(3) Uani 1 1 d . .
H45A H 0.1298 0.4089 -0.1306 0.038 Uiso 1 1 calc R U
H45B H 0.0763 0.4537 -0.0933 0.038 Uiso 1 1 calc R U
H45C H 0.0924 0.3747 -0.0207 0.038 Uiso 1 1 calc R U
C46 C 0.12746(5) 0.55862(7) 0.49459(13) 0.0097(2) Uani 1 1 d . .
H46 H 0.1448 0.5542 0.4085 0.012 Uiso 1 1 calc R U
C47 C 0.08031(6) 0.61372(8) 0.47684(17) 0.0179(3) Uani 1 1 d . .
H47A H 0.0629 0.6198 0.5615 0.021 Uiso 1 1 calc R U
H47B H 0.0538 0.5901 0.4152 0.021 Uiso 1 1 calc R U
C48 C 0.09525(7) 0.69373(9) 0.42653(18) 0.0240(3) Uani 1 1 d . .
H48A H 0.0626 0.7235 0.4069 0.036 Uiso 1 1 calc R U
H48B H 0.1158 0.6882 0.3473 0.036 Uiso 1 1 calc R U
H48C H 0.1170 0.7210 0.4931 0.036 Uiso 1 1 calc R U
C49 C 0.16987(7) 0.58809(9) 0.59231(17) 0.0240(3) Uani 1 1 d . .
H49A H 0.1994 0.5498 0.5985 0.029 Uiso 1 1 calc R U
H49B H 0.1849 0.6371 0.5592 0.029 Uiso 1 1 calc R U
C50 C 0.14914(12) 0.60220(13) 0.72808(18) 0.0549(7) Uani 1 1 d . .
H50A H 0.1790 0.6170 0.7869 0.082 Uiso 1 1 calc R U
H50B H 0.1325 0.5547 0.7601 0.082 Uiso 1 1 calc R U
H50C H 0.1225 0.6440 0.7246 0.082 Uiso 1 1 calc R U
C51 C 0.23357(5) 0.31937(8) 0.41133(14) 0.0145(3) Uani 1 1 d . .
C52 C 0.26283(6) 0.34268(9) 0.53744(16) 0.0206(3) Uani 1 1 d . .
H52A H 0.2944 0.3096 0.5514 0.031 Uiso 1 1 calc R U
H52B H 0.2388 0.3366 0.6104 0.031 Uiso 1 1 calc R U
H52C H 0.2742 0.3969 0.5317 0.031 Uiso 1 1 calc R U
C53 C 0.27230(6) 0.32410(10) 0.29678(16) 0.0230(3) Uani 1 1 d . .
H53A H 0.2997 0.2837 0.3068 0.034 Uiso 1 1 calc R U
H53B H 0.2895 0.3751 0.2966 0.034 Uiso 1 1 calc R U
H53C H 0.2522 0.3164 0.2145 0.034 Uiso 1 1 calc R U
C54 C 0.21299(6) 0.23621(8) 0.42229(17) 0.0203(3) Uani 1 1 d . .
H54A H 0.2433 0.2010 0.4378 0.031 Uiso 1 1 calc R U
H54B H 0.1939 0.2217 0.3412 0.031 Uiso 1 1 calc R U
H54C H 0.1885 0.2326 0.4949 0.031 Uiso 1 1 calc R U

loop_
_atom_site_aniso_label
_atom_site_aniso_U_11
_atom_site_aniso_U_22
_atom_site_aniso_U_33
_atom_site_aniso_U_23
_atom_site_aniso_U_13
_atom_site_aniso_U_12
Fe1 0.00892(10) 0.00507(9) 0.00671(9) -0.00018(6) 0.00138(7) -0.00081(6)
Fe2 0.00920(10) 0.00511(9) 0.00619(9) -0.00039(6) 0.00189(7) -0.00130(6)
P1 0.00914(16) 0.00955(16) 0.00972(16) -0.00167(11) 0.00108(12) 0.00035(11)
P2 0.00950(15) 0.00829(15) 0.01082(16) -0.00052(11) 0.00313(12) 0.00016(11)
C1 0.0115(6) 0.0122(6) 0.0076(6) -0.0009(4) -0.0007(5) -0.0001(5)
C2 0.0123(6) 0.0107(6) 0.0073(5) -0.0038(4) 0.0002(4) -0.0005(5)
C3 0.0154(6) 0.0122(6) 0.0067(5) -0.0023(5) 0.0027(5) -0.0013(5)
C4 0.0173(6) 0.0142(6) 0.0068(6) 0.0027(5) 0.0028(5) -0.0014(5)
C5 0.0168(6) 0.0116(6) 0.0087(6) 0.0028(5) 0.0000(5) 0.0016(5)
C6 0.0111(6) 0.0095(6) 0.0064(5) -0.0018(4) 0.0022(4) 0.0006(5)
C7 0.0115(6) 0.0103(6) 0.0056(5) 0.0000(4) -0.0001(4) -0.0003(5)
C8 0.0119(6) 0.0112(6) 0.0101(6) -0.0006(5) -0.0008(5) -0.0013(5)
C9 0.0139(6) 0.0100(6) 0.0123(6) -0.0032(5) 0.0007(5) -0.0039(5)
C10 0.0154(6) 0.0075(6) 0.0108(6) -0.0040(5) 0.0014(5) -0.0013(5)
C11 0.0129(6) 0.0103(6) 0.0155(6) -0.0054(5) 0.0042(5) -0.0036(5)
C12 0.0155(7) 0.0098(6) 0.0229(7) -0.0035(5) 0.0054(6) -0.0008(5)
C13 0.0284(8) 0.0094(7) 0.0409(10) -0.0015(6) 0.0116(7) -0.0014(6)
C14 0.0220(7) 0.0204(7) 0.0232(8) -0.0110(6) -0.0018(6) -0.0046(6)
C15 0.0281(9) 0.0359(10) 0.0381(10) -0.0141(8) -0.0158(8) 0.0011(8)
C16 0.0138(6) 0.0123(6) 0.0118(6) 0.0036(5) 0.0002(5) -0.0025(5)
C17 0.0187(7) 0.0121(6) 0.0160(7) 0.0035(5) -0.0003(5) 0.0004(5)
C18 0.0343(9) 0.0164(7) 0.0360(10) 0.0113(7) -0.0036(7) -0.0011(7)
C19 0.0164(7) 0.0236(7) 0.0152(7) 0.0083(6) 0.0059(5) 0.0001(6)
C20 0.0284(8) 0.0329(9) 0.0125(7) 0.0002(6) 0.0049(6) 0.0060(7)
C21 0.0099(6) 0.0150(6) 0.0203(7) -0.0027(5) 0.0003(5) 0.0036(5)
C22 0.0211(8) 0.0297(9) 0.0299(9) -0.0062(7) 0.0110(6) 0.0073(7)
C23 0.0156(7) 0.0239(8) 0.0285(8) -0.0023(6) -0.0077(6) 0.0044(6)
C24 0.0158(7) 0.0127(6) 0.0321(8) -0.0040(6) -0.0029(6) 0.0056(5)
C31 0.0127(6) 0.0080(6) 0.0083(6) -0.0024(4) 0.0035(4) -0.0005(5)
C32 0.0140(6) 0.0095(6) 0.0048(5) -0.0016(4) 0.0016(4) -0.0004(5)
C33 0.0150(6) 0.0120(6) 0.0087(6) -0.0024(5) -0.0004(5) -0.0023(5)
C34 0.0164(6) 0.0100(6) 0.0135(6) -0.0046(5) 0.0022(5) -0.0058(5)
C35 0.0179(6) 0.0064(6) 0.0117(6) -0.0035(5) 0.0030(5) -0.0007(5)
C36 0.0104(6) 0.0098(6) 0.0074(5) -0.0011(4) -0.0006(4) 0.0005(5)
C37 0.0101(6) 0.0089(6) 0.0060(5) -0.0022(4) 0.0000(4) -0.0004(4)
C38 0.0120(6) 0.0116(6) 0.0065(5) -0.0019(4) 0.0025(4) -0.0005(5)
C39 0.0158(6) 0.0128(6) 0.0068(6) 0.0013(5) 0.0035(5) -0.0008(5)
C40 0.0154(6) 0.0117(6) 0.0077(6) 0.0024(5) 0.0011(5) 0.0014(5)
C41 0.0177(6) 0.0108(6) 0.0062(5) 0.0003(4) 0.0014(5) -0.0022(5)
C42 0.0250(8) 0.0144(7) 0.0177(7) 0.0029(5) 0.0074(6) 0.0059(6)
C43 0.0444(11) 0.0164(8) 0.0298(9) 0.0083(6) 0.0074(8) 0.0070(7)
C44 0.0197(7) 0.0169(7) 0.0115(6) 0.0038(5) 0.0065(5) 0.0020(5)
C45 0.0437(10) 0.0196(7) 0.0129(7) -0.0047(6) 0.0068(6) 0.0014(7)
C46 0.0103(6) 0.0089(6) 0.0099(6) -0.0019(4) 0.0010(4) -0.0020(5)
C47 0.0131(7) 0.0099(6) 0.0308(8) 0.0004(5) 0.0023(6) -0.0008(5)
C48 0.0212(8) 0.0095(6) 0.0413(10) 0.0018(6) 0.0026(7) 0.0005(6)
C49 0.0256(8) 0.0181(7) 0.0275(8) 0.0033(6) -0.0124(6) -0.0110(6)
C50 0.105(2) 0.0447(12) 0.0138(8) -0.0009(8) -0.0129(10) -0.0426(13)
C51 0.0108(6) 0.0133(6) 0.0196(7) 0.0001(5) 0.0027(5) 0.0036(5)
C52 0.0152(7) 0.0225(7) 0.0240(8) 0.0013(6) -0.0021(6) 0.0038(6)
C53 0.0175(7) 0.0248(8) 0.0273(8) -0.0005(6) 0.0112(6) 0.0067(6)
C54 0.0182(7) 0.0122(7) 0.0308(8) 0.0007(6) 0.0046(6) 0.0050(5)

loop_
_atom_type_symbol
_atom_type_description
_atom_type_scat_dispersion_real
_atom_type_scat_dispersion_imag
_atom_type_scat_source
C C 0.0032 0.0016 'International Tables Vol C Tables 4.2.6.8 and 6.1.1.4'
H H 0.0000 0.0000 'International Tables Vol C Tables 4.2.6.8 and 6.1.1.4'
P P 0.0987 0.0902 'International Tables Vol C Tables 4.2.6.8 and 6.1.1.4'
Fe Fe 0.3435 0.8061 'International Tables Vol C Tables 4.2.6.8 and 6.1.1.4'

loop_
_geom_angle_atom_site_label_1
_geom_angle_atom_site_label_2
_geom_angle_atom_site_label_3
_geom_angle
C1 Fe1 C5 42.95(6)
C1 Fe1 C10 102.64(6)
C5 Fe1 C10 91.42(6)
C1 Fe1 C6 83.99(6)
C5 Fe1 C6 103.11(6)
C10 Fe1 C6 42.42(5)
C1 Fe1 C2 42.31(5)
C5 Fe1 C2 69.83(6)
C10 Fe1 C2 143.14(5)
C6 Fe1 C2 109.57(5)
C1 Fe1 C9 143.22(6)
C5 Fe1 C9 117.22(6)
C10 Fe1 C9 40.92(5)
C6 Fe1 C9 70.28(5)
C2 Fe1 C9 172.92(5)
C1 Fe1 C7 108.93(6)
C5 Fe1 C7 143.04(6)
C10 Fe1 C7 69.46(5)
C6 Fe1 C7 41.77(5)
C2 Fe1 C7 106.54(5)
C9 Fe1 C7 68.41(5)
C1 Fe1 C4 70.97(6)
C5 Fe1 C4 41.12(6)
C10 Fe1 C4 117.68(6)
C6 Fe1 C4 143.87(6)
C2 Fe1 C4 68.34(6)
C9 Fe1 C4 116.20(6)
C7 Fe1 C4 172.84(5)
C1 Fe1 C8 149.01(6)
C5 Fe1 C8 157.15(6)
C10 Fe1 C8 68.27(5)
C6 Fe1 C8 69.38(5)
C2 Fe1 C8 132.87(5)
C9 Fe1 C8 40.13(5)
C7 Fe1 C8 40.16(5)
C4 Fe1 C8 139.92(6)
C1 Fe1 C3 70.35(6)
C5 Fe1 C3 68.58(6)
C10 Fe1 C3 157.36(5)
C6 Fe1 C3 149.95(5)
C2 Fe1 C3 40.44(5)
C9 Fe1 C3 139.66(5)
C7 Fe1 C3 133.06(5)
C4 Fe1 C3 39.85(5)
C8 Fe1 C3 128.58(5)
C1 Fe1 P1 43.01(4)
C5 Fe1 P1 76.03(5)
C10 Fe1 P1 74.96(4)
C6 Fe1 P1 42.39(4)
C2 Fe1 P1 69.91(4)
C9 Fe1 P1 111.51(4)
C7 Fe1 P1 68.69(5)
C4 Fe1 P1 112.81(5)
C8 Fe1 P1 106.99(4)
C3 Fe1 P1 108.58(5)
C36 Fe2 C40 42.78(6)
C36 Fe2 C31 84.14(6)
C40 Fe2 C31 103.50(6)
C36 Fe2 C35 103.35(6)
C40 Fe2 C35 92.49(6)
C31 Fe2 C35 42.47(5)
C36 Fe2 C37 42.29(5)
C40 Fe2 C37 69.83(6)
C31 Fe2 C37 109.18(5)
C35 Fe2 C37 143.51(5)
C36 Fe2 C34 143.77(6)
C40 Fe2 C34 118.29(6)
C31 Fe2 C34 70.20(5)
C35 Fe2 C34 40.70(6)
C37 Fe2 C34 171.87(5)
C36 Fe2 C32 108.50(6)
C40 Fe2 C32 143.06(5)
C31 Fe2 C32 41.76(5)
C35 Fe2 C32 69.52(5)
C37 Fe2 C32 105.38(5)
C34 Fe2 C32 68.53(5)
C36 Fe2 C39 70.73(6)
C40 Fe2 C39 41.01(5)
C31 Fe2 C39 144.20(6)
C35 Fe2 C39 118.57(6)
C37 Fe2 C39 68.41(5)
C34 Fe2 C39 117.10(6)
C32 Fe2 C39 171.91(5)
C36 Fe2 C33 148.75(6)
C40 Fe2 C33 158.33(5)
C31 Fe2 C33 69.43(6)
C35 Fe2 C33 68.25(5)
C37 Fe2 C33 131.68(5)
C34 Fe2 C33 40.23(5)
C32 Fe2 C33 40.29(5)
C39 Fe2 C33 140.29(6)
C36 Fe2 C38 70.01(5)
C40 Fe2 C38 68.34(5)
C31 Fe2 C38 149.48(5)
C35 Fe2 C38 158.24(5)
C37 Fe2 C38 40.36(5)
C34 Fe2 C38 140.10(5)
C32 Fe2 C38 132.11(5)
C39 Fe2 C38 39.82(5)
C33 Fe2 C38 128.08(5)
C36 Fe2 P2 42.92(4)
C40 Fe2 P2 75.43(5)
C31 Fe2 P2 42.30(4)
C35 Fe2 P2 74.69(4)
C37 Fe2 P2 70.11(4)
C34 Fe2 P2 111.20(4)
C32 Fe2 P2 68.88(5)
C39 Fe2 P2 112.31(5)
C33 Fe2 P2 107.20(5)
C38 Fe2 P2 108.49(4)
C6 P1 C21 108.57(6)
C6 P1 C1 91.63(6)
C21 P1 C1 109.38(7)
C6 P1 Fe1 47.14(4)
C21 P1 Fe1 127.59(5)
C1 P1 Fe1 46.10(5)
C31 P2 C51 108.96(6)
C31 P2 C36 91.63(6)
C51 P2 C36 107.85(6)
C31 P2 Fe2 46.90(4)
C51 P2 Fe2 125.47(5)
C36 P2 Fe2 45.96(4)
C5 C1 C2 105.71(11)
C5 C1 P1 126.62(10)
C2 C1 P1 114.39(9)
C5 C1 Fe1 69.30(8)
C2 C1 Fe1 71.85(7)
P1 C1 Fe1 90.89(6)
C3 C2 C1 108.53(11)
C3 C2 C11 125.21(12)
C1 C2 C11 125.84(12)
C3 C2 Fe1 71.34(7)
C1 C2 Fe1 65.85(7)
C11 C2 Fe1 134.43(10)
C4 C3 C2 108.57(12)
C4 C3 Fe1 69.26(7)
C2 C3 Fe1 68.22(7)
C4 C3 H3 125.7
C2 C3 H3 125.7
Fe1 C3 H3 125.7
C3 C4 C5 107.88(12)
C3 C4 Fe1 70.89(7)
C5 C4 Fe1 66.41(8)
C3 C4 H4 126.0
C5 C4 H4 126.0
Fe1 C4 H4 126.0
C4 C5 C1 109.24(12)
C4 C5 Fe1 72.46(8)
C1 C5 Fe1 67.75(7)
C4 C5 H5 125.4
C1 C5 H5 125.4
Fe1 C5 H5 125.4
C10 C6 C7 106.10(11)
C10 C6 P1 126.05(10)
C7 C6 P1 113.48(9)
C10 C6 Fe1 68.70(7)
C7 C6 Fe1 71.48(7)
P1 C6 Fe1 90.47(6)
C8 C7 C6 107.85(11)
C8 C7 C16 127.11(12)
C6 C7 C16 124.51(11)
C8 C7 Fe1 70.43(8)
C6 C7 Fe1 66.74(7)
C16 C7 Fe1 134.63(9)
C9 C8 C7 109.21(12)
C9 C8 Fe1 69.01(7)
C7 C8 Fe1 69.41(8)
C9 C8 H8 125.4
C7 C8 H8 125.4
Fe1 C8 H8 125.4
C10 C9 C8 107.64(12)
C10 C9 Fe1 67.43(7)
C8 C9 Fe1 70.86(8)
C10 C9 H9 126.2
C8 C9 H9 126.2
Fe1 C9 H9 126.2
C9 C10 C6 109.17(11)
C9 C10 Fe1 71.65(8)
C6 C10 Fe1 68.88(7)
C9 C10 H10 125.4
C6 C10 H10 125.4
Fe1 C10 H10 125.4
C2 C11 C12 111.78(11)
C2 C11 C14 108.90(12)
C12 C11 C14 111.08(12)
C2 C11 H11 108.3
C12 C11 H11 108.3
C14 C11 H11 108.3
C13 C12 C11 113.92(12)
C13 C12 H12A 108.8
C11 C12 H12A 108.8
C13 C12 H12B 108.8
C11 C12 H12B 108.8
H12A C12 H12B 107.7
C12 C13 H13A 109.5
C12 C13 H13B 109.5
H13A C13 H13B 109.5
C12 C13 H13C 109.5
H13A C13 H13C 109.5
H13B C13 H13C 109.5
C15 C14 C11 113.87(13)
C15 C14 H14A 108.8
C11 C14 H14A 108.8
C15 C14 H14B 108.8
C11 C14 H14B 108.8
H14A C14 H14B 107.7
C14 C15 H15A 109.5
C14 C15 H15B 109.5
H15A C15 H15B 109.5
C14 C15 H15C 109.5
H15A C15 H15C 109.5
H15B C15 H15C 109.5
C7 C16 C17 111.18(11)
C7 C16 C19 108.80(11)
C17 C16 C19 113.54(11)
C7 C16 H16 107.7
C17 C16 H16 107.7
C19 C16 H16 107.7
C16 C17 C18 114.16(13)
C16 C17 H17A 108.7
C18 C17 H17A 108.7
C16 C17 H17B 108.7
C18 C17 H17B 108.7
H17A C17 H17B 107.6
C17 C18 H18A 109.5
C17 C18 H18B 109.5
H18A C18 H18B 109.5
C17 C18 H18C 109.5
H18A C18 H18C 109.5
H18B C18 H18C 109.5
C20 C19 C16 114.69(12)
C20 C19 H19A 108.6
C16 C19 H19A 108.6
C20 C19 H19B 108.6
C16 C19 H19B 108.6
H19A C19 H19B 107.6
C19 C20 H20A 109.5
C19 C20 H20B 109.5
H20A C20 H20B 109.5
C19 C20 H20C 109.5
H20A C20 H20C 109.5
H20B C20 H20C 109.5
C23 C21 C24 110.65(13)
C23 C21 C22 109.15(13)
C24 C21 C22 109.51(13)
C23 C21 P1 104.95(10)
C24 C21 P1 117.17(10)
C22 C21 P1 105.04(10)
C21 C22 H22A 109.5
C21 C22 H22B 109.5
H22A C22 H22B 109.5
C21 C22 H22C 109.5
H22A C22 H22C 109.5
H22B C22 H22C 109.5
C21 C23 H23A 109.5
C21 C23 H23B 109.5
H23A C23 H23B 109.5
C21 C23 H23C 109.5
H23A C23 H23C 109.5
H23B C23 H23C 109.5
C21 C24 H24A 109.5
C21 C24 H24B 109.5
H24A C24 H24B 109.5
C21 C24 H24C 109.5
H24A C24 H24C 109.5
H24B C24 H24C 109.5
C32 C31 C35 106.13(11)
C32 C31 P2 114.13(9)
C35 C31 P2 125.64(10)
C32 C31 Fe2 71.34(7)
C35 C31 Fe2 68.81(7)
P2 C31 Fe2 90.80(6)
C33 C32 C31 107.79(11)
C33 C32 C41 126.66(12)
C31 C32 C41 125.15(12)
C33 C32 Fe2 70.36(8)
C31 C32 Fe2 66.89(7)
C41 C32 Fe2 133.72(9)
C34 C33 C32 109.10(12)
C34 C33 Fe2 69.12(8)
C32 C33 Fe2 69.35(8)
C34 C33 H33 125.4
C32 C33 H33 125.4
Fe2 C33 H33 125.4
C35 C34 C33 107.78(12)
C35 C34 Fe2 67.66(8)
C33 C34 Fe2 70.65(8)
C35 C34 H34 126.1
C33 C34 H34 126.1
Fe2 C34 H34 126.1
C34 C35 C31 109.17(12)
C34 C35 Fe2 71.63(8)
C31 C35 Fe2 68.72(7)
C34 C35 H35 125.4
C31 C35 H35 125.4
Fe2 C35 H35 125.4
C40 C36 C37 105.97(11)
C40 C36 P2 125.83(10)
C37 C36 P2 115.09(9)
C40 C36 Fe2 69.34(7)
C37 C36 Fe2 71.79(7)
P2 C36 Fe2 91.12(6)
C38 C37 C36 108.17(11)
C38 C37 C46 126.39(11)
C36 C37 C46 125.23(11)
C38 C37 Fe2 71.53(7)
C36 C37 Fe2 65.93(7)
C46 C37 Fe2 132.20(9)
C39 C38 C37 108.77(11)
C39 C38 Fe2 69.16(7)
C37 C38 Fe2 68.11(7)
C39 C38 H38 125.6
C37 C38 H38 125.6
Fe2 C38 H38 125.6
C38 C39 C40 107.72(12)
C38 C39 Fe2 71.02(7)
C40 C39 Fe2 66.45(8)
C38 C39 H39 126.1
C40 C39 H39 126.1
Fe2 C39 H39 126.1
C39 C40 C36 109.32(12)
C39 C40 Fe2 72.54(8)
C36 C40 Fe2 67.88(7)
C39 C40 H40 125.3
C36 C40 H40 125.3
Fe2 C40 H40 125.3
C32 C41 C42 111.14(11)
C32 C41 C44 109.36(11)
C42 C41 C44 113.54(11)
C32 C41 H41 107.5
C42 C41 H41 107.5
C44 C41 H41 107.5
C41 C42 C43 113.99(14)
C41 C42 H42A 108.8
C43 C42 H42A 108.8
C41 C42 H42B 108.8
C43 C42 H42B 108.8
H42A C42 H42B 107.7
C42 C43 H43A 109.5
C42 C43 H43B 109.5
H43A C43 H43B 109.5
C42 C43 H43C 109.5
H43A C43 H43C 109.5
H43B C43 H43C 109.5
C45 C44 C41 114.18(12)
C45 C44 H44A 108.7
C41 C44 H44A 108.7
C45 C44 H44B 108.7
C41 C44 H44B 108.7
H44A C44 H44B 107.6
C44 C45 H45A 109.5
C44 C45 H45B 109.5
H45A C45 H45B 109.5
C44 C45 H45C 109.5
H45A C45 H45C 109.5
H45B C45 H45C 109.5
C37 C46 C47 111.78(11)
C37 C46 C49 109.96(11)
C47 C46 C49 113.02(12)
C37 C46 H46 107.3
C47 C46 H46 107.3
C49 C46 H46 107.3
C46 C47 C48 114.23(12)
C46 C47 H47A 108.7
C48 C47 H47A 108.7
C46 C47 H47B 108.7
C48 C47 H47B 108.7
H47A C47 H47B 107.6
C47 C48 H48A 109.5
C47 C48 H48B 109.5
H48A C48 H48B 109.5
C47 C48 H48C 109.5
H48A C48 H48C 109.5
H48B C48 H48C 109.5
C50 C49 C46 114.11(15)
C50 C49 H49A 108.7
C46 C49 H49A 108.7
C50 C49 H49B 108.7
C46 C49 H49B 108.7
H49A C49 H49B 107.6
C49 C50 H50A 109.5
C49 C50 H50B 109.5
H50A C50 H50B 109.5
C49 C50 H50C 109.5
H50A C50 H50C 109.5
H50B C50 H50C 109.5
C52 C51 C54 109.81(13)
C52 C51 C53 109.78(12)
C54 C51 C53 108.93(12)
C52 C51 P2 104.97(10)
C54 C51 P2 118.02(10)
C53 C51 P2 105.05(10)
C51 C52 H52A 109.5
C51 C52 H52B 109.5
H52A C52 H52B 109.5
C51 C52 H52C 109.5
H52A C52 H52C 109.5
H52B C52 H52C 109.5
C51 C53 H53A 109.5
C51 C53 H53B 109.5
H53A C53 H53B 109.5
C51 C53 H53C 109.5
H53A C53 H53C 109.5
H53B C53 H53C 109.5
C51 C54 H54A 109.5
C51 C54 H54B 109.5
H54A C54 H54B 109.5
C51 C54 H54C 109.5
H54A C54 H54C 109.5
H54B C54 H54C 109.5

loop_
_geom_bond_atom_site_label_1
_geom_bond_atom_site_label_2
_geom_bond_distance
Fe1 C1 1.9763(14)
Fe1 C5 1.9975(14)
Fe1 C10 2.0080(13)
Fe1 C6 2.0104(14)
Fe1 C2 2.0581(13)
Fe1 C9 2.0640(14)
Fe1 C7 2.0749(13)
Fe1 C4 2.0783(14)
Fe1 C8 2.0885(15)
Fe1 C3 2.0998(13)
Fe1 P1 2.7425(7)
Fe2 C36 1.9791(14)
Fe2 C40 1.9990(14)
Fe2 C31 2.0102(14)
Fe2 C35 2.0115(13)
Fe2 C37 2.0590(13)
Fe2 C34 2.0639(14)
Fe2 C32 2.0707(13)
Fe2 C39 2.0801(14)
Fe2 C33 2.0841(15)
Fe2 C38 2.1047(13)
Fe2 P2 2.7527(7)
P1 C6 1.8489(14)
P1 C21 1.8638(14)
P1 C1 1.8711(15)
P2 C31 1.8527(14)
P2 C51 1.8657(14)
P2 C36 1.8749(14)
C1 C5 1.4550(19)
C1 C2 1.4578(18)
C2 C3 1.4376(19)
C2 C11 1.5039(18)
C3 C4 1.4239(19)
C3 H3 1.0000
C4 C5 1.4334(19)
C4 H4 1.0000
C5 H5 1.0000
C6 C10 1.4537(18)
C6 C7 1.4577(18)
C7 C8 1.4294(18)
C7 C16 1.5165(18)
C8 C9 1.4248(18)
C8 H8 1.0000
C9 C10 1.4244(19)
C9 H9 1.0000
C10 H10 1.0000
C11 C12 1.527(2)
C11 C14 1.538(2)
C11 H11 1.0000
C12 C13 1.525(2)
C12 H12A 0.9900
C12 H12B 0.9900
C13 H13A 0.9800
C13 H13B 0.9800
C13 H13C 0.9800
C14 C15 1.522(2)
C14 H14A 0.9900
C14 H14B 0.9900
C15 H15A 0.9800
C15 H15B 0.9800
C15 H15C 0.9800
C16 C17 1.5264(19)
C16 C19 1.557(2)
C16 H16 1.0000
C17 C18 1.528(2)
C17 H17A 0.9900
C17 H17B 0.9900
C18 H18A 0.9800
C18 H18B 0.9800
C18 H18C 0.9800
C19 C20 1.512(2)
C19 H19A 0.9900
C19 H19B 0.9900
C20 H20A 0.9800
C20 H20B 0.9800
C20 H20C 0.9800
C21 C23 1.523(2)
C21 C24 1.527(2)
C21 C22 1.544(2)
C22 H22A 0.9800
C22 H22B 0.9800
C22 H22C 0.9800
C23 H23A 0.9800
C23 H23B 0.9800
C23 H23C 0.9800
C24 H24A 0.9800
C24 H24B 0.9800
C24 H24C 0.9800
C31 C32 1.4557(18)
C31 C35 1.4568(18)
C32 C33 1.4310(19)
C32 C41 1.5137(18)
C33 C34 1.4266(19)
C33 H33 1.0000
C34 C35 1.418(2)
C34 H34 1.0000
C35 H35 1.0000
C36 C40 1.4510(18)
C36 C37 1.4584(17)
C37 C38 1.4369(18)
C37 C46 1.5137(18)
C38 C39 1.4252(18)
C38 H38 1.0000
C39 C40 1.4308(19)
C39 H39 1.0000
C40 H40 1.0000
C41 C42 1.525(2)
C41 C44 1.5518(19)
C41 H41 1.0000
C42 C43 1.527(2)
C42 H42A 0.9900
C42 H42B 0.9900
C43 H43A 0.9800
C43 H43B 0.9800
C43 H43C 0.9800
C44 C45 1.508(2)
C44 H44A 0.9900
C44 H44B 0.9900
C45 H45A 0.9800
C45 H45B 0.9800
C45 H45C 0.9800
C46 C47 1.5198(19)
C46 C49 1.5249(19)
C46 H46 1.0000
C47 C48 1.524(2)
C47 H47A 0.9900
C47 H47B 0.9900
C48 H48A 0.9800
C48 H48B 0.9800
C48 H48C 0.9800
C49 C50 1.522(3)
C49 H49A 0.9900
C49 H49B 0.9900
C50 H50A 0.9800
C50 H50B 0.9800
C50 H50C 0.9800
C51 C52 1.523(2)
C51 C54 1.529(2)
C51 C53 1.548(2)
C52 H52A 0.9800
C52 H52B 0.9800
C52 H52C 0.9800
C53 H53A 0.9800
C53 H53B 0.9800
C53 H53C 0.9800
C54 H54A 0.9800
C54 H54B 0.9800
C54 H54C 0.9800

loop_
_geom_torsion_atom_site_label_1
_geom_torsion_atom_site_label_2
_geom_torsion_atom_site_label_3
_geom_torsion_atom_site_label_4
_geom_torsion
C6 P1 C1 C5 -50.96(13)
C21 P1 C1 C5 59.39(13)
Fe1 P1 C1 C5 -64.60(11)
C6 P1 C1 C2 84.06(10)
C21 P1 C1 C2 -165.59(10)
Fe1 P1 C1 C2 70.42(9)
C6 P1 C1 Fe1 13.64(6)
C21 P1 C1 Fe1 123.99(6)
C5 C1 C2 C3 2.73(14)
P1 C1 C2 C3 -141.15(10)
Fe1 C1 C2 C3 -58.67(9)
C5 C1 C2 C11 -170.10(12)
P1 C1 C2 C11 46.01(16)
Fe1 C1 C2 C11 128.50(13)
C5 C1 C2 Fe1 61.40(9)
P1 C1 C2 Fe1 -82.49(8)
C1 C2 C3 C4 -2.20(15)
C11 C2 C3 C4 170.69(12)
Fe1 C2 C3 C4 -57.55(9)
C1 C2 C3 Fe1 55.35(9)
C11 C2 C3 Fe1 -131.76(13)
C2 C3 C4 C5 0.75(15)
Fe1 C3 C4 C5 -56.17(9)
C2 C3 C4 Fe1 56.92(9)
C3 C4 C5 C1 1.00(15)
Fe1 C4 C5 C1 -57.93(9)
C3 C4 C5 Fe1 58.93(9)
C2 C1 C5 C4 -2.29(15)
P1 C1 C5 C4 135.73(11)
Fe1 C1 C5 C4 60.82(9)
C2 C1 C5 Fe1 -63.11(9)
P1 C1 C5 Fe1 74.92(10)
C21 P1 C6 C10 -60.80(13)
C1 P1 C6 C10 50.28(12)
Fe1 P1 C6 C10 63.69(10)
C21 P1 C6 C7 165.55(9)
C1 P1 C6 C7 -83.37(10)
Fe1 P1 C6 C7 -69.96(9)
C21 P1 C6 Fe1 -124.49(6)
C1 P1 C6 Fe1 -13.41(6)
C10 C6 C7 C8 -1.73(14)
P1 C6 C7 C8 140.76(9)
Fe1 C6 C7 C8 58.57(9)
C10 C6 C7 C16 170.46(12)
P1 C6 C7 C16 -47.05(15)
Fe1 C6 C7 C16 -129.24(12)
C10 C6 C7 Fe1 -60.31(8)
P1 C6 C7 Fe1 82.18(7)
C6 C7 C8 C9 1.28(15)
C16 C7 C8 C9 -170.65(12)
Fe1 C7 C8 C9 57.59(9)
C6 C7 C8 Fe1 -56.31(8)
C16 C7 C8 Fe1 131.76(13)
C7 C8 C9 C10 -0.28(15)
Fe1 C8 C9 C10 57.54(9)
C7 C8 C9 Fe1 -57.82(9)
C8 C9 C10 C6 -0.83(15)
Fe1 C9 C10 C6 58.85(9)
C8 C9 C10 Fe1 -59.68(9)
C7 C6 C10 C9 1.59(14)
P1 C6 C10 C9 -134.72(11)
Fe1 C6 C10 C9 -60.56(9)
C7 C6 C10 Fe1 62.14(9)
P1 C6 C10 Fe1 -74.17(9)
C3 C2 C11 C12 34.04(18)
C1 C2 C11 C12 -154.29(13)
Fe1 C2 C11 C12 -64.21(17)
C3 C2 C11 C14 -89.07(16)
C1 C2 C11 C14 82.61(16)
Fe1 C2 C11 C14 172.69(11)
C2 C11 C12 C13 168.76(13)
C14 C11 C12 C13 -69.38(17)
C2 C11 C14 C15 -66.82(17)
C12 C11 C14 C15 169.66(14)
C8 C7 C16 C17 -8.90(19)
C6 C7 C16 C17 -179.57(12)
Fe1 C7 C16 C17 90.12(15)
C8 C7 C16 C19 116.86(14)
C6 C7 C16 C19 -53.80(16)
Fe1 C7 C16 C19 -144.12(11)
C7 C16 C17 C18 -176.35(13)
C19 C16 C17 C18 60.57(17)
C7 C16 C19 C20 -59.69(16)
C17 C16 C19 C20 64.69(17)
C6 P1 C21 C23 157.73(10)
C1 P1 C21 C23 59.11(11)
Fe1 P1 C21 C23 108.05(10)
C6 P1 C21 C24 34.55(13)
C1 P1 C21 C24 -64.08(13)
Fe1 P1 C21 C24 -15.14(14)
C6 P1 C21 C22 -87.23(11)
C1 P1 C21 C22 174.15(10)
Fe1 P1 C21 C22 -136.91(9)
C51 P2 C31 C32 -168.89(9)
C36 P2 C31 C32 81.60(10)
Fe2 P2 C31 C32 69.86(9)
C51 P2 C31 C35 57.02(13)
C36 P2 C31 C35 -52.49(12)
Fe2 P2 C31 C35 -64.23(10)
C51 P2 C31 Fe2 121.25(6)
C36 P2 C31 Fe2 11.74(6)
C35 C31 C32 C33 1.73(14)
P2 C31 C32 C33 -140.85(9)
Fe2 C31 C32 C33 -58.62(9)
C35 C31 C32 C41 -171.45(12)
P2 C31 C32 C41 45.97(15)
Fe2 C31 C32 C41 128.21(12)
C35 C31 C32 Fe2 60.34(9)
P2 C31 C32 Fe2 -82.23(7)
C31 C32 C33 C34 -1.27(15)
C41 C32 C33 C34 171.77(12)
Fe2 C32 C33 C34 -57.76(9)
C31 C32 C33 Fe2 56.49(9)
C41 C32 C33 Fe2 -130.47(13)
C32 C33 C34 C35 0.28(15)
Fe2 C33 C34 C35 -57.61(9)
C32 C33 C34 Fe2 57.89(9)
C33 C34 C35 C31 0.83(15)
Fe2 C34 C35 C31 -58.64(9)
C33 C34 C35 Fe2 59.47(9)
C32 C31 C35 C34 -1.58(14)
P2 C31 C35 C34 135.39(11)
Fe2 C31 C35 C34 60.43(9)
C32 C31 C35 Fe2 -62.01(8)
P2 C31 C35 Fe2 74.96(9)
C31 P2 C36 C40 53.17(12)
C51 P2 C36 C40 -57.36(13)
Fe2 P2 C36 C40 65.10(10)
C31 P2 C36 C37 -82.29(10)
C51 P2 C36 C37 167.18(9)
Fe2 P2 C36 C37 -70.37(9)
C31 P2 C36 Fe2 -11.93(6)
C51 P2 C36 Fe2 -122.46(6)
C40 C36 C37 C38 -2.06(14)
P2 C36 C37 C38 141.68(9)
Fe2 C36 C37 C38 59.22(9)
C40 C36 C37 C46 172.90(11)
P2 C36 C37 C46 -43.36(16)
Fe2 C36 C37 C46 -125.82(12)
C40 C36 C37 Fe2 -61.28(9)
P2 C36 C37 Fe2 82.46(8)
C36 C37 C38 C39 1.42(14)
C46 C37 C38 C39 -173.46(12)
Fe2 C37 C38 C39 57.22(9)
C36 C37 C38 Fe2 -55.79(8)
C46 C37 C38 Fe2 129.32(13)
C37 C38 C39 C40 -0.19(15)
Fe2 C38 C39 C40 56.40(9)
C37 C38 C39 Fe2 -56.59(9)
C38 C39 C40 C36 -1.13(15)
Fe2 C39 C40 C36 58.09(9)
C38 C39 C40 Fe2 -59.22(9)
C37 C36 C40 C39 1.97(14)
P2 C36 C40 C39 -136.68(11)
Fe2 C36 C40 C39 -60.94(10)
C37 C36 C40 Fe2 62.91(8)
P2 C36 C40 Fe2 -75.74(10)
C33 C32 C41 C42 12.75(18)
C31 C32 C41 C42 -175.36(12)
Fe2 C32 C41 C42 -84.83(15)
C33 C32 C41 C44 -113.39(15)
C31 C32 C41 C44 58.50(16)
Fe2 C32 C41 C44 149.03(11)
C32 C41 C42 C43 176.60(13)
C44 C41 C42 C43 -59.61(17)
C32 C41 C44 C45 63.74(15)
C42 C41 C44 C45 -61.01(16)
C38 C37 C46 C47 -20.28(18)
C36 C37 C46 C47 165.66(12)
Fe2 C37 C46 C47 77.59(15)
C38 C37 C46 C49 106.09(15)
C36 C37 C46 C49 -67.96(16)
Fe2 C37 C46 C49 -156.03(11)
C37 C46 C47 C48 -174.65(13)
C49 C46 C47 C48 60.66(18)
C37 C46 C49 C50 -66.71(18)
C47 C46 C49 C50 58.97(19)
C31 P2 C51 C52 -152.18(9)
C36 P2 C51 C52 -54.00(11)
Fe2 P2 C51 C52 -102.14(10)
C31 P2 C51 C54 -29.52(13)
C36 P2 C51 C54 68.66(13)
Fe2 P2 C51 C54 20.52(14)
C31 P2 C51 C53 92.06(11)
C36 P2 C51 C53 -169.76(10)
Fe2 P2 C51 C53 142.10(8)
